data_4345416
loop_
_publ_author_name
'Thu\'ery, Pierre'
'Harrowfield, Jack'

_publ_section_title
;
 Coordination Polymers and Cage-Containing Frameworks in Uranyl Ion
 Complexes with rac- and (1R,2R)-trans-1,2-Cyclohexanedicarboxylates:
 Consequences of Chirality.
;
_journal_issue 3
_journal_name_full 'Inorganic chemistry'
_journal_page_first 1455
_journal_page_last 1469
_journal_paper_doi 10.1021/acs.inorgchem.6b02537
_journal_volume 56
_journal_year 2017
_chemical_absolute_configuration syn
_chemical_formula_sum 'C18 H18 N2 O6 U'
_chemical_formula_weight 596.37
_space_group_crystal_system trigonal
_space_group_IT_number 145
_space_group_name_Hall 'P 32'
_space_group_name_H-M_alt 'P 32'
_symmetry_space_group_name_Hall 'P 32'
_symmetry_space_group_name_H-M 'P 32'
_atom_sites_solution_hydrogens geom
_audit_creation_method SHELXL-2014
_cell_angle_alpha 90
_cell_angle_beta 90
_cell_angle_gamma 120
_cell_formula_units_Z 9
_cell_length_a 16.7746(7)
_cell_length_b 16.7746(7)
_cell_length_c 18.8965(5)
_cell_measurement_reflns_used 113186
_cell_measurement_temperature 150(2)
_cell_measurement_theta_max 25.67
_cell_measurement_theta_min 3.00
_cell_volume 4604.9(3)
_computing_cell_refinement 'HKL2000 (Otwinowski & Minor, 1997)'
_computing_data_collection 'COLLECT (Nonius, 1998)'
_computing_data_reduction 'HKL2000 (Otwinowski & Minor, 1997)'
_computing_molecular_graphics 'SHELXTL (Sheldrick, 2008)'
_computing_publication_material 'SHELXTL (Sheldrick, 2008); PLATON (Spek, 2003)'
_computing_structure_refinement 'SHELXL (Sheldrick, 2015)'
_computing_structure_solution 'SHELXT (Sheldrick, 2015)'
_diffrn_ambient_temperature 150(2)
_diffrn_measured_fraction_theta_full 0.998
_diffrn_measured_fraction_theta_max 0.998
_diffrn_measurement_device_type 'Nonius Kappa-CCD area-detector diffractometer'
_diffrn_measurement_method 'two \f and five \w scans with 2\% steps (349 frames)'
_diffrn_radiation_monochromator graphite
_diffrn_radiation_source 'fine-focus sealed tube'
_diffrn_radiation_type MoK\a
_diffrn_radiation_wavelength 0.71073
_diffrn_reflns_av_R_equivalents 0.0364
_diffrn_reflns_av_unetI/netI 0.0388
_diffrn_reflns_Laue_measured_fraction_full 0.998
_diffrn_reflns_Laue_measured_fraction_max 0.998
_diffrn_reflns_limit_h_max 20
_diffrn_reflns_limit_h_min -20
_diffrn_reflns_limit_k_max 17
_diffrn_reflns_limit_k_min -17
_diffrn_reflns_limit_l_max 23
_diffrn_reflns_limit_l_min -22
_diffrn_reflns_number 113186
_diffrn_reflns_point_group_measured_fraction_full 0.998
_diffrn_reflns_point_group_measured_fraction_max 0.998
_diffrn_reflns_theta_full 25.242
_diffrn_reflns_theta_max 25.672
_diffrn_reflns_theta_min 3.004
_diffrn_standards_decay_% 0
_diffrn_standards_interval_time 0
_diffrn_standards_number 0
_exptl_absorpt_coefficient_mu 7.965
_exptl_absorpt_correction_T_max 0.529
_exptl_absorpt_correction_T_min 0.247
_exptl_absorpt_correction_type multi-scan
_exptl_absorpt_process_details 'SCALEPACK (Otwinowski & Minor, 1997)'
_exptl_crystal_colour 'translucent light yellow'
_exptl_crystal_density_diffrn 1.936
_exptl_crystal_description lath
_exptl_crystal_F_000 2520
_exptl_crystal_size_max 0.20
_exptl_crystal_size_mid 0.14
_exptl_crystal_size_min 0.08
_refine_diff_density_max 0.942
_refine_diff_density_min -1.340
_refine_diff_density_rms 0.112
_refine_ls_abs_structure_details
;
 Flack x determined using 5250 quotients [(I+)-(I-)]/[(I+)+(I-)]
 (Parsons, Flack and Wagner, Acta Cryst. B69 (2013) 249-259).
;
_refine_ls_abs_structure_Flack -0.006(7)
_refine_ls_extinction_method none
_refine_ls_goodness_of_fit_ref 1.077
_refine_ls_hydrogen_treatment constr
_refine_ls_matrix_type full
_refine_ls_number_parameters 731
_refine_ls_number_reflns 11615
_refine_ls_number_restraints 13
_refine_ls_restrained_S_all 1.078
_refine_ls_R_factor_all 0.0380
_refine_ls_R_factor_gt 0.0349
_refine_ls_shift/su_max 0.001
_refine_ls_shift/su_mean 0.000
_refine_ls_structure_factor_coef Fsqd
_refine_ls_weighting_details 'w=1/[\s^2^(Fo^2^)+(0.0304P)^2^+22.7800P] where P=(Fo^2^+2Fc^2^)/3'
_refine_ls_weighting_scheme calc
_refine_ls_wR_factor_gt 0.0794
_refine_ls_wR_factor_ref 0.0804
_reflns_Friedel_coverage 1.000
_reflns_Friedel_fraction_full 0.998
_reflns_Friedel_fraction_max 0.998
_reflns_number_gt 11115
_reflns_number_total 11615
_reflns_threshold_expression 'I > 2\s(I)'
_cod_data_source_file ic6b02537_si_002.cif
_cod_data_source_block 6
_cod_original_cell_volume 4604.9(5)
_cod_database_code 4345416
_shelx_space_group_comment
;
The symmetry employed for this shelxl refinement is uniquely defined
by the following loop, which should always be used as a source of
symmetry information in preference to the above space-group names.
They are only intended as comments.
;
_shelxl_version_number 2014-3

loop_
_space_group_symop_operation_xyz
'x, y, z'
'-y, x-y, z+2/3'
'-x+y, -x, z+1/3'

loop_
_atom_site_label
_atom_site_type_symbol
_atom_site_fract_x
_atom_site_fract_y
_atom_site_fract_z
_atom_site_U_iso_or_equiv
_atom_site_adp_type
_atom_site_occupancy
_atom_site_site_symmetry_order
_atom_site_calc_flag
_atom_site_refinement_flags_posn
_atom_site_refinement_flags_adp
U1 U 0.00361(7) 0.01699(6) 0.34441(3) 0.0305(2) Uani 1 1 d . .
U2 U 0.68944(6) 0.31757(5) 0.07709(4) 0.03039(15) Uani 1 1 d . .
U3 U 0.34695(6) 0.66384(6) 0.75073(4) 0.0341(2) Uani 1 1 d . .
O1 O 0.0730(12) 0.1040(12) 0.4040(8) 0.042(4) Uani 1 1 d . .
O2 O -0.0585(12) -0.0674(9) 0.2826(7) 0.038(4) Uani 1 1 d . .
O3 O 0.7646(10) 0.3051(11) 0.0188(7) 0.034(3) Uani 1 1 d . .
O4 O 0.6184(9) 0.3325(9) 0.1360(6) 0.028(3) Uani 1 1 d . .
O5 O 0.3453(11) 0.7402(12) 0.6862(9) 0.047(4) Uani 1 1 d . .
O6 O 0.3448(10) 0.5851(10) 0.8111(8) 0.035(3) Uani 1 1 d . .
O7 O 0.1084(10) 0.1152(10) 0.2512(8) 0.034(3) Uani 1 1 d . .
O8 O 0.1423(11) 0.0172(12) 0.3004(10) 0.048(4) Uani 1 1 d . .
O9 O 0.0948(10) 0.1315(9) 0.0696(8) 0.033(3) Uani 1 1 d . .
O10 O 0.1021(10) 0.0080(10) 0.0987(8) 0.037(4) Uani 1 1 d . .
O11 O 0.5951(10) 0.3382(10) -0.0132(8) 0.039(4) Uani 1 1 d . .
O12 O 0.7199(11) 0.4613(10) 0.0196(7) 0.035(4) Uani 1 1 d . .
O13 O 0.5449(10) 0.3670(11) -0.2062(8) 0.040(4) Uani 1 1 d . .
O14 O 0.6771(9) 0.4636(9) -0.1578(8) 0.036(3) Uani 1 1 d . .
O15 O 0.3159(11) 0.5498(11) 0.6562(10) 0.049(4) Uani 1 1 d . .
O16 O 0.1969(10) 0.5435(11) 0.7075(8) 0.043(4) Uani 1 1 d . .
O17 O 0.3370(11) 0.5525(11) 0.4745(9) 0.040(4) Uani 1 1 d . .
O18 O 0.2231(11) 0.5752(11) 0.5032(8) 0.044(4) Uani 1 1 d . .
N1 N -0.1146(14) 0.0541(14) 0.4080(12) 0.044(5) Uani 1 1 d . .
N2 N -0.0708(13) 0.0972(13) 0.2729(9) 0.033(4) Uani 1 1 d . .
N3 N 0.6128(12) 0.1619(11) 0.1468(9) 0.032(4) Uani 1 1 d . .
N4 N 0.5801(14) 0.1609(11) 0.0099(10) 0.038(4) Uani 1 1 d . .
N5 N 0.5065(11) 0.7565(13) 0.8150(11) 0.037(4) Uani 1 1 d . .
N6 N 0.4997(12) 0.7132(13) 0.6775(10) 0.039(4) Uani 1 1 d . .
C1 C 0.2371(14) 0.1051(15) 0.2014(10) 0.029(5) Uani 1 1 d . .
H1 H 0.2349 0.0475 0.1845 0.034 Uiso 1 1 calc R U
C2 C 0.2270(14) 0.1536(14) 0.1377(12) 0.037(5) Uani 1 1 d . .
H2 H 0.2301 0.2120 0.1534 0.044 Uiso 1 1 calc R U
C3 C 0.3048(18) 0.1763(18) 0.0847(11) 0.050(6) Uani 1 1 d . .
H3A H 0.3010 0.2129 0.0451 0.060 Uiso 1 1 calc R U
H3B H 0.2982 0.1186 0.0650 0.060 Uiso 1 1 calc R U
C4 C 0.3987(16) 0.231(2) 0.1216(12) 0.064(8) Uani 1 1 d . .
H4A H 0.4477 0.2400 0.0880 0.077 Uiso 1 1 calc R U
H4B H 0.4087 0.2927 0.1344 0.077 Uiso 1 1 calc R U
C5 C 0.4072(17) 0.185(2) 0.1871(14) 0.069(10) Uani 1 1 d . .
H5A H 0.4666 0.2265 0.2107 0.082 Uiso 1 1 calc R U
H5B H 0.4065 0.1278 0.1740 0.082 Uiso 1 1 calc R U
C6 C 0.3281(17) 0.163(2) 0.2382(18) 0.055(8) Uani 1 1 d . .
H6A H 0.3324 0.1293 0.2796 0.066 Uiso 1 1 calc R U
H6B H 0.3324 0.2209 0.2552 0.066 Uiso 1 1 calc R U
C7 C 0.1568(14) 0.0769(16) 0.2549(13) 0.034(5) Uani 1 1 d . .
C8 C 0.1373(15) 0.0948(15) 0.0989(12) 0.036(5) Uani 1 1 d . .
C9 C -0.1246(17) 0.0433(16) 0.4812(12) 0.042(6) Uani 1 1 d . .
H9 H -0.0977 0.0122 0.5044 0.050 Uiso 1 1 calc R U
C10 C -0.1704(16) 0.0744(18) 0.5211(14) 0.049(6) Uani 1 1 d . .
H10 H -0.1800 0.0606 0.5702 0.059 Uiso 1 1 calc R U
C11 C -0.2021(19) 0.126(2) 0.4897(15) 0.059(7) Uani 1 1 d . .
H11 H -0.2321 0.1504 0.5171 0.071 Uiso 1 1 calc R U
C12 C -0.191(2) 0.1420(19) 0.4173(14) 0.057(7) Uani 1 1 d . .
H12 H -0.2137 0.1772 0.3947 0.068 Uiso 1 1 calc R U
C13 C -0.1464(15) 0.1062(15) 0.3790(11) 0.037(5) Uani 1 1 d . .
C14 C -0.1301(18) 0.1205(17) 0.3028(15) 0.047(6) Uani 1 1 d . .
C15 C -0.1776(18) 0.1526(18) 0.2609(14) 0.041(6) Uani 1 1 d . .
H15 H -0.2180 0.1698 0.2824 0.049 Uiso 1 1 calc R U
C16 C -0.1649(19) 0.159(2) 0.1852(13) 0.047(7) Uani 1 1 d . .
H16 H -0.1977 0.1787 0.1557 0.057 Uiso 1 1 calc R U
C17 C -0.1028(16) 0.1358(17) 0.1572(12) 0.041(6) Uani 1 1 d . .
H17 H -0.0888 0.1420 0.1081 0.049 Uiso 1 1 calc R U
C18 C -0.0614(19) 0.1026(16) 0.2046(13) 0.042(6) Uani 1 1 d . .
H18 H -0.0229 0.0820 0.1846 0.050 Uiso 1 1 calc R U
C19 C 0.6017(16) 0.4830(15) -0.0364(11) 0.040(5) Uani 1 1 d . .
H19 H 0.6540 0.5435 -0.0522 0.048 Uiso 1 1 calc R U
C20 C 0.5374(17) 0.4386(17) -0.0964(13) 0.043(6) Uani 1 1 d . .
H20 H 0.4858 0.3776 -0.0806 0.052 Uiso 1 1 calc R U
C21 C 0.498(2) 0.498(2) -0.1221(14) 0.053(8) Uani 1 1 d . .
H21A H 0.5483 0.5585 -0.1387 0.064 Uiso 1 1 calc R U
H21B H 0.4554 0.4677 -0.1622 0.064 Uiso 1 1 calc R U
C22 C 0.446(2) 0.513(2) -0.0619(15) 0.064(8) Uani 1 1 d . U
H22A H 0.3933 0.4529 -0.0480 0.077 Uiso 1 1 calc R U
H22B H 0.4225 0.5530 -0.0783 0.077 Uiso 1 1 calc R U
C23 C 0.509(2) 0.557(2) 0.0027(14) 0.062(7) Uani 1 1 d . U
H23A H 0.5592 0.6200 -0.0097 0.075 Uiso 1 1 calc R U
H23B H 0.4733 0.5627 0.0420 0.075 Uiso 1 1 calc R U
C24 C 0.551(2) 0.4989(18) 0.0264(11) 0.055(7) Uani 1 1 d . .
H24A H 0.5021 0.4388 0.0444 0.066 Uiso 1 1 calc R U
H24B H 0.5955 0.5305 0.0654 0.066 Uiso 1 1 calc R U
C25 C 0.6389(15) 0.4234(15) -0.0099(11) 0.034(5) Uani 1 1 d . .
C26 C 0.5892(15) 0.4233(14) -0.1595(11) 0.032(5) Uani 1 1 d . .
C27 C 0.6149(15) 0.1634(16) 0.2187(11) 0.036(5) Uani 1 1 d . .
H27 H 0.6466 0.2216 0.2416 0.044 Uiso 1 1 calc R U
C28 C 0.5731(17) 0.0844(16) 0.2613(15) 0.050(6) Uani 1 1 d . .
H28 H 0.5777 0.0885 0.3115 0.060 Uiso 1 1 calc R U
C29 C 0.5261(19) 0.0029(16) 0.2283(16) 0.054(7) Uani 1 1 d . .
H29 H 0.4954 -0.0516 0.2560 0.065 Uiso 1 1 calc R U
C30 C 0.5214(19) -0.004(2) 0.1583(18) 0.056(8) Uani 1 1 d . .
H30 H 0.4906 -0.0627 0.1361 0.068 Uiso 1 1 calc R U
C31 C 0.5638(16) 0.0791(14) 0.1165(12) 0.041(5) Uani 1 1 d . .
C32 C 0.5580(15) 0.0780(15) 0.0385(14) 0.046(6) Uani 1 1 d . .
C33 C 0.5296(17) -0.0004(17) -0.0030(14) 0.051(6) Uani 1 1 d . .
H33 H 0.5122 -0.0580 0.0185 0.061 Uiso 1 1 calc R U
C34 C 0.5269(19) 0.0068(19) -0.0760(14) 0.050(6) Uani 1 1 d . .
H34 H 0.5124 -0.0444 -0.1057 0.059 Uiso 1 1 calc R U
C35 C 0.5461(17) 0.0902(17) -0.1040(14) 0.048(7) Uani 1 1 d . .
H35 H 0.5393 0.0964 -0.1533 0.057 Uiso 1 1 calc R U
C36 C 0.5750(18) 0.1642(18) -0.0597(14) 0.052(7) Uani 1 1 d . .
H36 H 0.5926 0.2223 -0.0805 0.063 Uiso 1 1 calc R U
C37 C 0.1642(15) 0.4403(13) 0.6110(11) 0.039(5) Uani 1 1 d . .
H37 H 0.1173 0.4566 0.5951 0.047 Uiso 1 1 calc R U
C38 C 0.2138(15) 0.4346(15) 0.5448(11) 0.037(5) Uani 1 1 d . .
H38 H 0.2608 0.4176 0.5591 0.045 Uiso 1 1 calc R U
C39 C 0.142(2) 0.3585(17) 0.4943(15) 0.068(8) Uani 1 1 d . .
H39A H 0.0962 0.3756 0.4786 0.082 Uiso 1 1 calc R U
H39B H 0.1735 0.3530 0.4520 0.082 Uiso 1 1 calc R U
C40 C 0.093(2) 0.2659(18) 0.5338(16) 0.082(11) Uani 1 1 d . .
H40A H 0.1387 0.2492 0.5503 0.099 Uiso 1 1 calc R U
H40B H 0.0493 0.2169 0.5017 0.099 Uiso 1 1 calc R U
C41 C 0.0399(19) 0.2750(17) 0.5986(14) 0.072(8) Uani 1 1 d . .
H41A H -0.0034 0.2952 0.5827 0.086 Uiso 1 1 calc R U
H41B H 0.0044 0.2149 0.6229 0.086 Uiso 1 1 calc R U
C42 C 0.1121(18) 0.3466(14) 0.6490(14) 0.055(6) Uani 1 1 d . .
H42A H 0.1560 0.3266 0.6638 0.067 Uiso 1 1 calc R U
H42B H 0.0814 0.3523 0.6918 0.067 Uiso 1 1 calc R U
C43 C 0.2281(14) 0.5145(14) 0.6612(12) 0.033(5) Uani 1 1 d . .
C44 C 0.2605(17) 0.5245(14) 0.5073(12) 0.039(5) Uani 1 1 d . .
C45 C 0.5057(17) 0.7642(18) 0.8875(12) 0.045(6) Uani 1 1 d . .
H45 H 0.4490 0.7465 0.9107 0.054 Uiso 1 1 calc R U
C46 C 0.5857(18) 0.7975(18) 0.9279(13) 0.052(7) Uani 1 1 d . .
H46 H 0.5844 0.7996 0.9781 0.063 Uiso 1 1 calc R U
C47 C 0.6657(19) 0.827(2) 0.8917(16) 0.052(7) Uani 1 1 d . .
H47 H 0.7215 0.8539 0.9180 0.062 Uiso 1 1 calc R U
C48 C 0.6709(18) 0.8194(18) 0.8209(16) 0.054(7) Uani 1 1 d . .
H48 H 0.7279 0.8388 0.7976 0.065 Uiso 1 1 calc R U
C49 C 0.5874(15) 0.7815(16) 0.7837(14) 0.048(6) Uani 1 1 d . .
C50 C 0.5852(14) 0.7680(16) 0.7074(15) 0.048(6) Uani 1 1 d . .
C51 C 0.6639(16) 0.8087(17) 0.6674(13) 0.045(6) Uani 1 1 d . .
H51 H 0.7225 0.8453 0.6888 0.054 Uiso 1 1 calc R U
C52 C 0.6556(18) 0.7949(19) 0.5950(17) 0.054(7) Uani 1 1 d . .
H52 H 0.7092 0.8228 0.5662 0.065 Uiso 1 1 calc R U
C53 C 0.5683(16) 0.7397(18) 0.5630(15) 0.056(7) Uani 1 1 d . .
H53 H 0.5611 0.7315 0.5132 0.067 Uiso 1 1 calc R U
C54 C 0.4939(17) 0.6985(17) 0.6090(12) 0.042(5) Uani 1 1 d . .
H54 H 0.4352 0.6571 0.5896 0.050 Uiso 1 1 calc R U

loop_
_atom_site_aniso_label
_atom_site_aniso_U_11
_atom_site_aniso_U_22
_atom_site_aniso_U_33
_atom_site_aniso_U_23
_atom_site_aniso_U_13
_atom_site_aniso_U_12
U1 0.0296(5) 0.0288(5) 0.0362(5) 0.0024(4) 0.0018(3) 0.0170(4)
U2 0.0293(4) 0.0250(4) 0.0363(3) 0.0000(3) -0.0002(3) 0.0132(3)
U3 0.0256(5) 0.0335(5) 0.0406(6) 0.0071(4) -0.0002(3) 0.0127(3)
O1 0.038(9) 0.035(9) 0.045(10) 0.001(7) 0.003(7) 0.013(8)
O2 0.063(10) 0.018(7) 0.030(7) -0.011(6) -0.010(7) 0.018(7)
O3 0.033(8) 0.043(8) 0.029(7) -0.006(6) 0.001(6) 0.023(7)
O4 0.044(7) 0.024(7) 0.018(6) 0.002(5) 0.010(5) 0.020(6)
O5 0.044(10) 0.050(10) 0.054(10) -0.007(8) -0.020(8) 0.029(9)
O6 0.034(8) 0.029(7) 0.036(8) 0.012(6) -0.004(6) 0.011(7)
O7 0.030(8) 0.032(8) 0.039(8) 0.016(6) 0.010(6) 0.015(7)
O8 0.038(9) 0.054(11) 0.073(12) 0.025(9) 0.021(8) 0.038(9)
O9 0.032(9) 0.023(7) 0.044(9) -0.010(6) -0.007(7) 0.014(7)
O10 0.030(8) 0.027(9) 0.049(9) -0.004(7) -0.020(7) 0.011(7)
O11 0.046(9) 0.032(8) 0.040(8) -0.005(6) -0.017(7) 0.021(7)
O12 0.053(10) 0.030(8) 0.023(7) 0.005(5) -0.011(6) 0.021(7)
O13 0.038(8) 0.046(10) 0.040(9) -0.013(7) -0.007(7) 0.024(8)
O14 0.030(9) 0.033(7) 0.044(8) -0.017(6) -0.002(6) 0.015(7)
O15 0.029(8) 0.041(9) 0.073(12) 0.008(8) 0.015(8) 0.013(7)
O16 0.023(7) 0.044(9) 0.057(10) -0.014(7) -0.004(6) 0.012(6)
O17 0.036(9) 0.039(9) 0.055(10) 0.018(7) 0.009(7) 0.026(8)
O18 0.049(9) 0.043(9) 0.053(10) -0.012(7) -0.013(7) 0.033(8)
N1 0.036(11) 0.039(11) 0.069(14) -0.011(9) -0.007(9) 0.028(9)
N2 0.052(12) 0.040(10) 0.018(9) -0.005(7) -0.001(7) 0.031(9)
N3 0.034(10) 0.014(8) 0.041(11) 0.015(7) 0.015(8) 0.007(7)
N4 0.048(11) 0.018(8) 0.041(10) -0.003(7) 0.001(8) 0.012(8)
N5 0.011(8) 0.043(11) 0.050(12) 0.004(8) -0.002(7) 0.009(7)
N6 0.025(9) 0.039(10) 0.046(12) 0.005(8) 0.005(7) 0.010(8)
C1 0.024(11) 0.038(12) 0.022(10) 0.000(8) 0.007(7) 0.014(9)
C2 0.030(11) 0.026(10) 0.045(13) 0.003(8) -0.008(9) 0.007(9)
C3 0.046(14) 0.067(17) 0.027(11) 0.003(10) -0.007(9) 0.021(12)
C4 0.030(13) 0.10(2) 0.037(13) 0.019(14) 0.004(10) 0.016(14)
C5 0.017(13) 0.10(2) 0.054(17) -0.003(15) -0.002(11) 0.000(13)
C6 0.026(15) 0.066(18) 0.07(2) 0.013(14) 0.001(11) 0.019(14)
C7 0.025(10) 0.033(12) 0.037(12) -0.001(9) -0.007(10) 0.009(10)
C8 0.036(12) 0.027(11) 0.038(12) -0.003(9) -0.013(10) 0.010(10)
C9 0.054(14) 0.042(14) 0.038(13) -0.003(10) -0.009(10) 0.030(12)
C10 0.033(12) 0.057(15) 0.061(16) -0.006(12) 0.002(11) 0.025(11)
C11 0.064(18) 0.077(19) 0.067(17) 0.005(14) 0.005(13) 0.058(16)
C12 0.08(2) 0.070(17) 0.055(16) 0.011(13) 0.008(14) 0.064(17)
C13 0.049(13) 0.045(12) 0.030(12) 0.009(9) 0.008(9) 0.034(11)
C14 0.049(14) 0.033(12) 0.068(18) -0.006(11) -0.006(12) 0.027(11)
C15 0.052(15) 0.057(15) 0.040(13) 0.003(10) 0.004(10) 0.047(13)
C16 0.056(16) 0.08(2) 0.028(12) -0.004(12) 0.001(11) 0.048(14)
C17 0.045(13) 0.055(15) 0.036(13) 0.010(10) -0.002(9) 0.035(12)
C18 0.064(16) 0.040(13) 0.040(13) -0.006(10) -0.009(11) 0.041(13)
C19 0.049(14) 0.041(12) 0.039(12) -0.015(9) -0.009(10) 0.030(11)
C20 0.043(14) 0.045(14) 0.050(16) -0.010(11) -0.010(11) 0.028(12)
C21 0.08(2) 0.069(18) 0.052(18) -0.026(12) -0.013(13) 0.065(17)
C22 0.076(13) 0.078(14) 0.065(13) -0.005(10) -0.016(10) 0.059(11)
C23 0.085(13) 0.070(12) 0.055(12) -0.016(9) -0.009(10) 0.056(11)
C24 0.10(2) 0.066(16) 0.032(12) -0.007(10) -0.006(12) 0.067(17)
C25 0.040(13) 0.039(13) 0.020(10) -0.005(8) -0.007(9) 0.018(10)
C26 0.042(12) 0.025(10) 0.039(12) -0.012(8) -0.007(9) 0.024(9)
C27 0.035(12) 0.040(12) 0.035(12) 0.002(9) 0.004(9) 0.019(10)
C28 0.046(14) 0.036(13) 0.066(17) 0.019(11) 0.027(12) 0.019(11)
C29 0.057(17) 0.020(13) 0.08(2) 0.008(12) 0.022(13) 0.012(12)
C30 0.046(15) 0.024(13) 0.09(2) 0.004(15) 0.013(14) 0.012(12)
C31 0.052(14) 0.023(11) 0.046(13) 0.009(9) 0.008(10) 0.016(10)
C32 0.030(11) 0.028(11) 0.071(17) -0.005(10) 0.001(10) 0.007(9)
C33 0.052(14) 0.025(12) 0.071(17) -0.005(11) 0.007(11) 0.015(11)
C34 0.054(16) 0.039(15) 0.049(15) -0.006(12) 0.005(12) 0.018(13)
C35 0.036(13) 0.029(12) 0.065(17) -0.018(11) -0.008(12) 0.006(11)
C36 0.054(15) 0.036(13) 0.047(16) 0.011(10) 0.014(12) 0.008(12)
C37 0.041(12) 0.023(10) 0.042(12) 0.002(8) 0.015(9) 0.008(9)
C38 0.037(12) 0.032(12) 0.042(14) 0.007(9) 0.016(9) 0.017(10)
C39 0.08(2) 0.033(14) 0.068(17) -0.021(12) 0.011(14) 0.008(13)
C40 0.09(2) 0.028(14) 0.08(2) -0.020(13) 0.031(18) -0.002(15)
C41 0.081(19) 0.036(13) 0.074(17) -0.007(11) 0.031(14) 0.010(13)
C42 0.059(15) 0.019(10) 0.077(17) 0.004(10) 0.011(12) 0.011(10)
C43 0.035(11) 0.029(11) 0.039(12) 0.008(9) 0.006(9) 0.019(9)
C44 0.054(15) 0.043(12) 0.023(10) 0.000(9) 0.004(9) 0.027(12)
C45 0.034(12) 0.066(16) 0.033(13) -0.005(10) -0.011(9) 0.024(11)
C46 0.051(15) 0.053(15) 0.047(17) 0.018(12) 0.012(11) 0.021(13)
C47 0.020(11) 0.060(16) 0.06(2) 0.003(13) -0.007(11) 0.008(11)
C48 0.027(14) 0.057(16) 0.066(19) -0.011(12) -0.010(12) 0.012(12)
C49 0.031(12) 0.038(13) 0.071(19) -0.002(11) 0.004(11) 0.013(10)
C50 0.018(10) 0.042(13) 0.09(2) 0.005(12) -0.014(11) 0.016(9)
C51 0.027(12) 0.062(16) 0.043(14) 0.001(11) 0.012(9) 0.020(11)
C52 0.025(12) 0.058(16) 0.073(19) 0.003(14) 0.014(12) 0.016(12)
C53 0.037(13) 0.062(17) 0.068(18) 0.004(13) -0.003(12) 0.023(12)
C54 0.046(13) 0.041(12) 0.039(13) -0.008(10) -0.018(10) 0.022(11)

loop_
_atom_type_symbol
_atom_type_description
_atom_type_scat_dispersion_real
_atom_type_scat_dispersion_imag
_atom_type_scat_source
C C 0.0033 0.0016 'International Tables Vol C Tables 4.2.6.8 and 6.1.1.4'
H H 0.0000 0.0000 'International Tables Vol C Tables 4.2.6.8 and 6.1.1.4'
N N 0.0061 0.0033 'International Tables Vol C Tables 4.2.6.8 and 6.1.1.4'
O O 0.0106 0.0060 'International Tables Vol C Tables 4.2.6.8 and 6.1.1.4'
U U -9.6767 9.6646 'International Tables Vol C Tables 4.2.6.8 and 6.1.1.4'

loop_
_geom_angle_atom_site_label_1
_geom_angle_atom_site_label_2
_geom_angle_atom_site_label_3
_geom_angle
_geom_angle_site_symmetry_1
_geom_angle_site_symmetry_3
O2 U1 O1 176.3(8) . .
O2 U1 O7 90.0(6) . .
O1 U1 O7 87.0(6) . .
O2 U1 O9 87.3(6) . 3
O1 U1 O9 92.1(7) . 3
O7 U1 O9 118.3(5) . 3
O2 U1 O8 87.4(7) . .
O1 U1 O8 89.0(7) . .
O7 U1 O8 53.0(5) . .
O9 U1 O8 65.3(5) 3 .
O2 U1 O10 84.6(6) . 3
O1 U1 O10 97.9(7) . 3
O7 U1 O10 169.9(5) . 3
O9 U1 O10 53.0(5) 3 3
O8 U1 O10 118.0(5) . 3
O2 U1 N2 79.9(6) . .
O1 U1 N2 101.1(7) . .
O7 U1 N2 69.5(5) . .
O9 U1 N2 165.2(5) 3 .
O8 U1 N2 121.0(6) . .
O10 U1 N2 117.7(6) 3 .
O2 U1 N1 106.5(8) . .
O1 U1 N1 77.0(7) . .
O7 U1 N1 122.6(6) . .
O9 U1 N1 117.1(6) 3 .
O8 U1 N1 165.8(6) . .
O10 U1 N1 67.3(6) 3 .
N2 U1 N1 60.6(6) . .
O4 U2 O3 178.2(7) . .
O4 U2 O14 89.9(6) . 3_665
O3 U2 O14 88.7(6) . 3_665
O4 U2 O12 87.9(5) . .
O3 U2 O12 91.7(7) . .
O14 U2 O12 119.5(5) 3_665 .
O4 U2 O13 89.0(6) . 3_665
O3 U2 O13 89.2(6) . 3_665
O14 U2 O13 53.0(5) 3_665 3_665
O12 U2 O13 66.5(5) . 3_665
O4 U2 O11 83.6(5) . .
O3 U2 O11 97.5(6) . .
O14 U2 O11 169.7(5) 3_665 .
O12 U2 O11 52.3(5) . .
O13 U2 O11 118.6(5) 3_665 .
O4 U2 N3 77.9(6) . .
O3 U2 N3 102.7(7) . .
O14 U2 N3 68.9(5) 3_665 .
O12 U2 N3 163.8(5) . .
O13 U2 N3 120.4(5) 3_665 .
O11 U2 N3 117.3(5) . .
O4 U2 N4 105.3(6) . .
O3 U2 N4 76.4(7) . .
O14 U2 N4 121.1(5) 3_665 .
O12 U2 N4 117.5(5) . .
O13 U2 N4 164.9(6) 3_665 .
O11 U2 N4 68.6(5) . .
N3 U2 N4 60.1(6) . .
O6 U3 O5 177.3(7) . .
O6 U3 O17 91.7(7) . 3_565
O5 U3 O17 88.2(7) . 3_565
O6 U3 O16 88.3(6) . .
O5 U3 O16 89.2(7) . .
O17 U3 O16 65.8(5) 3_565 .
O6 U3 O18 97.7(6) . 3_565
O5 U3 O18 84.5(6) . 3_565
O17 U3 O18 53.1(5) 3_565 3_565
O16 U3 O18 118.7(5) . 3_565
O6 U3 O15 88.2(7) . .
O5 U3 O15 89.4(7) . .
O17 U3 O15 118.2(5) 3_565 .
O16 U3 O15 52.4(5) . .
O18 U3 O15 169.4(5) 3_565 .
O6 U3 N5 76.9(6) . .
O5 U3 N5 105.6(7) . .
O17 U3 N5 116.6(6) 3_565 .
O16 U3 N5 164.9(6) . .
O18 U3 N5 66.9(6) 3_565 .
O15 U3 N5 123.3(6) . .
O6 U3 N6 103.3(7) . .
O5 U3 N6 77.2(7) . .
O17 U3 N6 163.3(6) 3_565 .
O16 U3 N6 121.2(6) . .
O18 U3 N6 116.5(6) 3_565 .
O15 U3 N6 70.2(6) . .
N5 U3 N6 61.1(7) . .
C7 O7 U1 92.6(13) . .
C7 O8 U1 92.3(14) . .
C8 O9 U1 93.0(12) . 2_554
C8 O10 U1 92.7(12) . 2_554
C25 O11 U2 94.3(12) . .
C25 O12 U2 93.2(13) . .
C26 O13 U2 93.1(13) . 2_654
C26 O14 U2 92.5(11) . 2_654
C43 O15 U3 93.0(14) . .
C43 O16 U3 95.6(13) . .
C44 O17 U3 95.0(13) . 2_664
C44 O18 U3 94.3(14) . 2_664
C13 N1 C9 115.3(19) . .
C13 N1 U1 123.6(16) . .
C9 N1 U1 118.4(14) . .
C18 N2 C14 118(2) . .
C18 N2 U1 118.5(15) . .
C14 N2 U1 122.6(16) . .
C31 N3 C27 116.3(18) . .
C31 N3 U2 124.1(14) . .
C27 N3 U2 119.3(14) . .
C36 N4 C32 117(2) . .
C36 N4 U2 117.4(14) . .
C32 N4 U2 121.5(15) . .
C49 N5 C45 118(2) . .
C49 N5 U3 123.6(17) . .
C45 N5 U3 117.5(14) . .
C54 N6 C50 119(2) . .
C54 N6 U3 119.2(15) . .
C50 N6 U3 121.0(16) . .
C6 C1 C2 112(2) . .
C6 C1 C7 109.9(19) . .
C2 C1 C7 111.6(18) . .
C6 C1 H1 107.8 . .
C2 C1 H1 107.8 . .
C7 C1 H1 107.8 . .
C1 C2 C8 112.2(18) . .
C1 C2 C3 110.2(17) . .
C8 C2 C3 106.9(19) . .
C1 C2 H2 109.2 . .
C8 C2 H2 109.2 . .
C3 C2 H2 109.2 . .
C2 C3 C4 110.0(17) . .
C2 C3 H3A 109.7 . .
C4 C3 H3A 109.7 . .
C2 C3 H3B 109.7 . .
C4 C3 H3B 109.7 . .
H3A C3 H3B 108.2 . .
C5 C4 C3 114(2) . .
C5 C4 H4A 108.9 . .
C3 C4 H4A 108.9 . .
C5 C4 H4B 108.9 . .
C3 C4 H4B 108.9 . .
H4A C4 H4B 107.7 . .
C4 C5 C6 111(3) . .
C4 C5 H5A 109.5 . .
C6 C5 H5A 109.5 . .
C4 C5 H5B 109.5 . .
C6 C5 H5B 109.5 . .
H5A C5 H5B 108.1 . .
C1 C6 C5 110(2) . .
C1 C6 H6A 109.7 . .
C5 C6 H6A 109.7 . .
C1 C6 H6B 109.7 . .
C5 C6 H6B 109.7 . .
H6A C6 H6B 108.2 . .
O8 C7 O7 122(2) . .
O8 C7 C1 119(2) . .
O7 C7 C1 119(2) . .
O10 C8 O9 120.0(19) . .
O10 C8 C2 119.3(19) . .
O9 C8 C2 120.6(18) . .
C10 C9 N1 124(2) . .
C10 C9 H9 118.0 . .
N1 C9 H9 118.0 . .
C11 C10 C9 119(3) . .
C11 C10 H10 120.7 . .
C9 C10 H10 120.7 . .
C10 C11 C12 120(2) . .
C10 C11 H11 120.0 . .
C12 C11 H11 120.0 . .
C13 C12 C11 119(2) . .
C13 C12 H12 120.6 . .
C11 C12 H12 120.6 . .
N1 C13 C12 123(2) . .
N1 C13 C14 114(2) . .
C12 C13 C14 123(2) . .
N2 C14 C15 121(2) . .
N2 C14 C13 118(2) . .
C15 C14 C13 121(2) . .
C14 C15 C16 120(2) . .
C14 C15 H15 120.1 . .
C16 C15 H15 120.1 . .
C17 C16 C15 117(2) . .
C17 C16 H16 121.3 . .
C15 C16 H16 121.3 . .
C16 C17 C18 117(2) . .
C16 C17 H17 121.4 . .
C18 C17 H17 121.4 . .
N2 C18 C17 126(2) . .
N2 C18 H18 116.8 . .
C17 C18 H18 116.8 . .
C20 C19 C25 111.1(18) . .
C20 C19 C24 110(2) . .
C25 C19 C24 107.6(18) . .
C20 C19 H19 109.3 . .
C25 C19 H19 109.3 . .
C24 C19 H19 109.3 . .
C19 C20 C21 111(2) . .
C19 C20 C26 109.9(19) . .
C21 C20 C26 109(2) . .
C19 C20 H20 109.0 . .
C21 C20 H20 109.0 . .
C26 C20 H20 109.0 . .
C22 C21 C20 110(2) . .
C22 C21 H21A 109.8 . .
C20 C21 H21A 109.8 . .
C22 C21 H21B 109.8 . .
C20 C21 H21B 109.8 . .
H21A C21 H21B 108.2 . .
C21 C22 C23 111(3) . .
C21 C22 H22A 109.4 . .
C23 C22 H22A 109.4 . .
C21 C22 H22B 109.4 . .
C23 C22 H22B 109.4 . .
H22A C22 H22B 108.0 . .
C24 C23 C22 110(2) . .
C24 C23 H23A 109.6 . .
C22 C23 H23A 109.6 . .
C24 C23 H23B 109.6 . .
C22 C23 H23B 109.6 . .
H23A C23 H23B 108.1 . .
C23 C24 C19 110.4(19) . .
C23 C24 H24A 109.6 . .
C19 C24 H24A 109.6 . .
C23 C24 H24B 109.6 . .
C19 C24 H24B 109.6 . .
H24A C24 H24B 108.1 . .
O11 C25 O12 117(2) . .
O11 C25 C19 123.1(19) . .
O12 C25 C19 119.7(19) . .
O13 C26 O14 121.1(19) . .
O13 C26 C20 120(2) . .
O14 C26 C20 118.7(18) . .
N3 C27 C28 124(2) . .
N3 C27 H27 117.9 . .
C28 C27 H27 117.9 . .
C29 C28 C27 117(3) . .
C29 C28 H28 121.4 . .
C27 C28 H28 121.4 . .
C30 C29 C28 122(3) . .
C30 C29 H29 119.0 . .
C28 C29 H29 119.0 . .
C29 C30 C31 119(3) . .
C29 C30 H30 120.6 . .
C31 C30 H30 120.6 . .
N3 C31 C30 121(2) . .
N3 C31 C32 116.2(18) . .
C30 C31 C32 123(2) . .
N4 C32 C33 122(2) . .
N4 C32 C31 113.7(19) . .
C33 C32 C31 124(2) . .
C34 C33 C32 119(2) . .
C34 C33 H33 120.4 . .
C32 C33 H33 120.4 . .
C35 C34 C33 118(2) . .
C35 C34 H34 121.0 . .
C33 C34 H34 121.0 . .
C36 C35 C34 119(3) . .
C36 C35 H35 120.5 . .
C34 C35 H35 120.5 . .
N4 C36 C35 125(2) . .
N4 C36 H36 117.6 . .
C35 C36 H36 117.6 . .
C43 C37 C38 112.4(18) . .
C43 C37 C42 110.9(18) . .
C38 C37 C42 111.4(18) . .
C43 C37 H37 107.3 . .
C38 C37 H37 107.3 . .
C42 C37 H37 107.3 . .
C44 C38 C37 110.7(18) . .
C44 C38 C39 109.7(19) . .
C37 C38 C39 109.1(19) . .
C44 C38 H38 109.1 . .
C37 C38 H38 109.1 . .
C39 C38 H38 109.1 . .
C40 C39 C38 109(2) . .
C40 C39 H39A 109.8 . .
C38 C39 H39A 109.8 . .
C40 C39 H39B 109.8 . .
C38 C39 H39B 109.8 . .
H39A C39 H39B 108.2 . .
C39 C40 C41 109(2) . .
C39 C40 H40A 109.9 . .
C41 C40 H40A 109.9 . .
C39 C40 H40B 109.9 . .
C41 C40 H40B 109.9 . .
H40A C40 H40B 108.3 . .
C42 C41 C40 107(2) . .
C42 C41 H41A 110.3 . .
C40 C41 H41A 110.3 . .
C42 C41 H41B 110.3 . .
C40 C41 H41B 110.3 . .
H41A C41 H41B 108.5 . .
C41 C42 C37 109(2) . .
C41 C42 H42A 109.8 . .
C37 C42 H42A 109.8 . .
C41 C42 H42B 109.8 . .
C37 C42 H42B 109.8 . .
H42A C42 H42B 108.2 . .
O16 C43 O15 119(2) . .
O16 C43 C37 120.3(19) . .
O15 C43 C37 121(2) . .
O18 C44 O17 117(2) . .
O18 C44 C38 121(2) . .
O17 C44 C38 122(2) . .
N5 C45 C46 122(2) . .
N5 C45 H45 119.0 . .
C46 C45 H45 119.0 . .
C47 C46 C45 117(2) . .
C47 C46 H46 121.7 . .
C45 C46 H46 121.7 . .
C48 C47 C46 124(3) . .
C48 C47 H47 117.9 . .
C46 C47 H47 117.9 . .
C47 C48 C49 116(3) . .
C47 C48 H48 121.9 . .
C49 C48 H48 121.9 . .
N5 C49 C48 123(3) . .
N5 C49 C50 116(2) . .
C48 C49 C50 121(2) . .
C51 C50 N6 122(3) . .
C51 C50 C49 122(2) . .
N6 C50 C49 117(2) . .
C50 C51 C52 118(2) . .
C50 C51 H51 121.0 . .
C52 C51 H51 121.0 . .
C51 C52 C53 121(2) . .
C51 C52 H52 119.5 . .
C53 C52 H52 119.5 . .
C54 C53 C52 116(2) . .
C54 C53 H53 122.1 . .
C52 C53 H53 122.1 . .
N6 C54 C53 124(2) . .
N6 C54 H54 117.9 . .
C53 C54 H54 117.9 . .

loop_
_geom_bond_atom_site_label_1
_geom_bond_atom_site_label_2
_geom_bond_distance
_geom_bond_site_symmetry_2
U1 O2 1.726(13) .
U1 O1 1.748(17) .
U1 O7 2.451(14) .
U1 O9 2.468(14) 3
U1 O8 2.468(14) .
U1 O10 2.478(14) 3
U1 N2 2.620(18) .
U1 N1 2.645(19) .
U2 O4 1.737(12) .
U2 O3 1.764(13) .
U2 O14 2.445(13) 3_665
U2 O12 2.454(13) .
U2 O13 2.456(15) 3_665
U2 O11 2.465(14) .
U2 N3 2.617(15) .
U2 N4 2.658(17) .
U3 O6 1.733(14) .
U3 O5 1.779(17) .
U3 O17 2.449(15) 3_565
U3 O16 2.449(14) .
U3 O18 2.463(17) 3_565
U3 O15 2.475(18) .
U3 N5 2.626(17) .
U3 N6 2.653(18) .
O7 C7 1.27(3) .
O8 C7 1.25(3) .
O9 C8 1.28(3) .
O9 U1 2.468(14) 2_554
O10 C8 1.27(3) .
O10 U1 2.478(14) 2_554
O11 C25 1.24(2) .
O12 C25 1.30(2) .
O13 C26 1.23(2) .
O13 U2 2.456(15) 2_654
O14 C26 1.28(2) .
O14 U2 2.445(12) 2_654
O15 C43 1.29(3) .
O16 C43 1.24(3) .
O17 C44 1.28(3) .
O17 U3 2.449(14) 2_664
O18 C44 1.29(3) .
O18 U3 2.463(17) 2_664
N1 C13 1.35(3) .
N1 C9 1.39(3) .
N2 C18 1.30(3) .
N2 C14 1.36(3) .
N3 C31 1.34(3) .
N3 C27 1.36(3) .
N4 C36 1.32(3) .
N4 C32 1.36(3) .
N5 C49 1.34(3) .
N5 C45 1.38(3) .
N6 C54 1.31(3) .
N6 C50 1.38(3) .
C1 C6 1.51(3) .
C1 C2 1.51(3) .
C1 C7 1.56(3) .
C1 H1 1.0000 .
C2 C8 1.51(3) .
C2 C3 1.53(3) .
C2 H2 1.0000 .
C3 C4 1.54(3) .
C3 H3A 0.9900 .
C3 H3B 0.9900 .
C4 C5 1.50(4) .
C4 H4A 0.9900 .
C4 H4B 0.9900 .
C5 C6 1.53(4) .
C5 H5A 0.9900 .
C5 H5B 0.9900 .
C6 H6A 0.9900 .
C6 H6B 0.9900 .
C9 C10 1.35(3) .
C9 H9 0.9500 .
C10 C11 1.35(4) .
C10 H10 0.9500 .
C11 C12 1.39(4) .
C11 H11 0.9500 .
C12 C13 1.38(3) .
C12 H12 0.9500 .
C13 C14 1.46(3) .
C14 C15 1.41(3) .
C15 C16 1.44(4) .
C15 H15 0.9500 .
C16 C17 1.39(3) .
C16 H16 0.9500 .
C17 C18 1.41(3) .
C17 H17 0.9500 .
C18 H18 0.9500 .
C19 C20 1.48(3) .
C19 C25 1.50(3) .
C19 C24 1.55(3) .
C19 H19 1.0000 .
C20 C21 1.53(3) .
C20 C26 1.57(3) .
C20 H20 1.0000 .
C21 C22 1.52(4) .
C21 H21A 0.9900 .
C21 H21B 0.9900 .
C22 C23 1.54(4) .
C22 H22A 0.9900 .
C22 H22B 0.9900 .
C23 C24 1.53(3) .
C23 H23A 0.9900 .
C23 H23B 0.9900 .
C24 H24A 0.9900 .
C24 H24B 0.9900 .
C27 C28 1.40(3) .
C27 H27 0.9500 .
C28 C29 1.34(4) .
C28 H28 0.9500 .
C29 C30 1.33(4) .
C29 H29 0.9500 .
C30 C31 1.44(4) .
C30 H30 0.9500 .
C31 C32 1.48(3) .
C32 C33 1.39(3) .
C33 C34 1.39(4) .
C33 H33 0.9500 .
C34 C35 1.38(4) .
C34 H34 0.9500 .
C35 C36 1.37(3) .
C35 H35 0.9500 .
C36 H36 0.9500 .
C37 C43 1.50(3) .
C37 C38 1.53(3) .
C37 C42 1.54(3) .
C37 H37 1.0000 .
C38 C44 1.49(3) .
C38 C39 1.57(3) .
C38 H38 1.0000 .
C39 C40 1.54(4) .
C39 H39A 0.9900 .
C39 H39B 0.9900 .
C40 C41 1.56(3) .
C40 H40A 0.9900 .
C40 H40B 0.9900 .
C41 C42 1.54(3) .
C41 H41A 0.9900 .
C41 H41B 0.9900 .
C42 H42A 0.9900 .
C42 H42B 0.9900 .
C45 C46 1.39(3) .
C45 H45 0.9500 .
C46 C47 1.36(3) .
C46 H46 0.9500 .
C47 C48 1.35(4) .
C47 H47 0.9500 .
C48 C49 1.40(3) .
C48 H48 0.9500 .
C49 C50 1.46(4) .
C50 C51 1.37(3) .
C51 C52 1.38(4) .
C51 H51 0.9500 .
C52 C53 1.42(4) .
C52 H52 0.9500 .
C53 C54 1.39(3) .
C53 H53 0.9500 .
C54 H54 0.9500 .
